data_7239380
loop_
_publ_author_name
'Banerjee, Arghya'
'Bera, Anupam'
'Santra, Sourav Kumar'
'Guin, Srimanta'
'Patel, Bhisma K.'

_publ_section_title
;
 Palladium-catalysed regioselective aroylation and acetoxylation of
 3,5-diarylisoxazole via ortho C--H functionalisations
;
_journal_issue 17
_journal_name_full 'RSC Advances'
_journal_page_first 8558
_journal_paper_doi 10.1039/c3ra45403g
_journal_volume 4
_journal_year 2014
_chemical_compound_source synthesis
_chemical_formula_moiety 'C23 H17 N O3'
_chemical_formula_sum 'C23 H17 N O3'
_chemical_formula_weight 355.38
_space_group_IT_number 2
_space_group_name_Hall '-P 1'
_space_group_name_H-M_alt 'P -1'
_symmetry_cell_setting triclinic
_symmetry_Int_Tables_number 2
_symmetry_space_group_name_Hall '-P 1'
_symmetry_space_group_name_H-M 'P -1'
_atom_sites_solution_hydrogens geom
_atom_sites_solution_primary direct
_atom_sites_solution_secondary difmap
_audit_creation_method SHELXL-97
_cell_angle_alpha 70.643(7)
_cell_angle_beta 72.001(5)
_cell_angle_gamma 73.148(7)
_cell_formula_units_Z 2
_cell_length_a 8.8993(11)
_cell_length_b 10.4759(13)
_cell_length_c 11.0032(14)
_cell_measurement_temperature 296(2)
_cell_volume 900.1(2)
_computing_cell_refinement 'Bruker SMART'
_computing_data_collection 'Bruker SMART'
_computing_data_reduction 'Bruker SAINT'
_computing_molecular_graphics 'Bruker SHELXTL'
_computing_publication_material 'Bruker SHELXTL'
_computing_structure_refinement 'SHELXL-97 (Sheldrick, 1997)'
_computing_structure_solution 'SHELXS-97 (Sheldrick, 1990)'
_diffrn_ambient_temperature 296(2)
_diffrn_measured_fraction_theta_full 0.936
_diffrn_measured_fraction_theta_max 0.936
_diffrn_measurement_device_type 'CCD area detector'
_diffrn_measurement_method 'phi and omega scans'
_diffrn_radiation_monochromator graphite
_diffrn_radiation_probe x-ray
_diffrn_radiation_type MoK\a
_diffrn_radiation_wavelength 0.71073
_diffrn_reflns_av_R_equivalents 0.0487
_diffrn_reflns_av_sigmaI/netI 0.0558
_diffrn_reflns_limit_h_max 9
_diffrn_reflns_limit_h_min -10
_diffrn_reflns_limit_k_max 12
_diffrn_reflns_limit_k_min -12
_diffrn_reflns_limit_l_max 12
_diffrn_reflns_limit_l_min -12
_diffrn_reflns_number 9621
_diffrn_reflns_theta_full 25.00
_diffrn_reflns_theta_max 25.00
_diffrn_reflns_theta_min 2.02
_diffrn_source 'fine-focus sealed tube'
_exptl_absorpt_coefficient_mu 0.087
_exptl_absorpt_correction_T_max 0.979
_exptl_absorpt_correction_T_min 0.971
_exptl_absorpt_correction_type multi-scan
_exptl_absorpt_process_details SADABS
_exptl_crystal_colour colorless
_exptl_crystal_density_diffrn 1.311
_exptl_crystal_density_method 'not measured'
_exptl_crystal_description needle
_exptl_crystal_F_000 372
_exptl_crystal_size_max 0.38
_exptl_crystal_size_mid 0.28
_exptl_crystal_size_min 0.24
_refine_diff_density_max 0.755
_refine_diff_density_min -0.491
_refine_diff_density_rms 0.139
_refine_ls_extinction_coef 0.034(6)
_refine_ls_extinction_expression Fc^*^=kFc[1+0.001xFc^2^\l^3^/sin(2\q)]^-1/4^
_refine_ls_extinction_method SHELXL
_refine_ls_goodness_of_fit_ref 1.131
_refine_ls_hydrogen_treatment mixed
_refine_ls_matrix_type full
_refine_ls_number_parameters 246
_refine_ls_number_reflns 2964
_refine_ls_number_restraints 0
_refine_ls_restrained_S_all 1.131
_refine_ls_R_factor_all 0.1980
_refine_ls_R_factor_gt 0.1770
_refine_ls_shift/su_max 0.000
_refine_ls_shift/su_mean 0.000
_refine_ls_structure_factor_coef Fsqd
_refine_ls_weighting_details 'calc w=1/[\s^2^(Fo^2^)+(0.0000P)^2^+20.0000P] where P=(Fo^2^+2Fc^2^)/3'
_refine_ls_weighting_scheme calc
_refine_ls_wR_factor_gt 0.4251
_refine_ls_wR_factor_ref 0.4315
_reflns_number_gt 2188
_reflns_number_total 2964
_reflns_threshold_expression >2sigma(I)
_cod_data_source_file c3ra45403g.txt
_cod_data_source_block ab-318
_cod_original_cell_volume 900.14(19)
_cod_original_sg_symbol_Hall '-P 1 '
_cod_database_code 7239380

loop_
_symmetry_equiv_pos_as_xyz
'x, y, z'
'-x, -y, -z'

loop_
_atom_site_label
_atom_site_type_symbol
_atom_site_fract_x
_atom_site_fract_y
_atom_site_fract_z
_atom_site_U_iso_or_equiv
_atom_site_adp_type
_atom_site_occupancy
_atom_site_symmetry_multiplicity
_atom_site_calc_flag
_atom_site_refinement_flags
O1 O 0.4231(10) 0.4168(8) -0.1320(8) 0.049(2) Uani 1 1 d .
N1 N 0.4387(12) 0.3411(10) -0.0019(10) 0.049(3) Uani 1 1 d .
O2 O 0.2925(11) 0.0678(10) 0.1842(10) 0.064(3) Uani 1 1 d .
O3 O 1.0340(10) -0.2084(9) 0.1203(9) 0.057(3) Uani 1 1 d .
C5 C 0.5655(15) 0.0175(12) 0.1970(12) 0.044(3) Uani 1 1 d .
C2 C 0.8851(14) -0.1259(12) 0.1453(12) 0.041(3) Uani 1 1 d .
C7 C 0.8466(15) -0.0169(12) 0.1940(13) 0.047(3) Uani 1 1 d .
H7 H 0.9268 0.0091 0.2127 0.057 Uiso 1 1 calc R
C3 C 0.7612(13) -0.1701(12) 0.1247(13) 0.044(3) Uani 1 1 d .
H3 H 0.7859 -0.2497 0.0964 0.053 Uiso 1 1 calc R
C6 C 0.6894(14) 0.0586(12) 0.2173(12) 0.042(3) Uani 1 1 d .
H6 H 0.6664 0.1373 0.2467 0.051 Uiso 1 1 calc R
C17 C 0.2902(13) 0.5174(12) -0.1267(12) 0.041(3) Uani 1 1 d .
C8 C 0.3967(15) 0.0966(13) 0.2174(12) 0.047(3) Uani 1 1 d .
C14 C 0.2943(14) 0.3501(12) 0.2207(13) 0.044(3) Uani 1 1 d .
C18 C 0.2552(15) 0.6114(13) -0.2504(13) 0.047(3) Uani 1 1 d .
C19 C 0.1080(16) 0.7064(13) -0.2529(13) 0.053(3) Uani 1 1 d .
H19 H 0.0299 0.7072 -0.1740 0.064 Uiso 1 1 calc R
C15 C 0.3144(13) 0.3983(11) 0.0804(13) 0.040(3) Uani 1 1 d .
C20 C 0.0758(17) 0.7977(15) -0.3673(15) 0.064(4) Uani 1 1 d .
H20 H -0.0236 0.8591 -0.3662 0.077 Uiso 1 1 calc R
C4 C 0.6086(16) -0.0983(12) 0.1457(12) 0.047(3) Uani 1 1 d .
H4 H 0.5298 -0.1251 0.1261 0.056 Uiso 1 1 calc R
C16 C 0.2176(15) 0.5087(12) 0.0022(13) 0.045(3) Uani 1 1 d .
H16 H 0.1212 0.5647 0.0345 0.053 Uiso 1 1 calc R
C1 C 1.1646(16) -0.1688(15) 0.1400(15) 0.059(4) Uani 1 1 d .
H1A H 1.1604 -0.0719 0.0985 0.089 Uiso 1 1 calc R
H1B H 1.2656 -0.2211 0.1015 0.089 Uiso 1 1 calc R
H1C H 1.1549 -0.1870 0.2332 0.089 Uiso 1 1 calc R
C9 C 0.3451(15) 0.2109(13) 0.2856(13) 0.049(3) Uani 1 1 d .
C10 C 0.3319(17) 0.1697(14) 0.4238(13) 0.054(3) Uani 1 1 d .
H10 H 0.3691 0.0778 0.4661 0.065 Uiso 1 1 calc R
C13 C 0.2229(17) 0.4433(15) 0.2962(15) 0.062(4) Uani 1 1 d .
H13 H 0.1843 0.5350 0.2548 0.074 Uiso 1 1 calc R
C22 C 0.3363(19) 0.7044(17) -0.4901(14) 0.072(5) Uani 1 1 d .
H22 H 0.4123 0.7019 -0.5697 0.087 Uiso 1 1 calc R
C21 C 0.192(2) 0.7991(14) -0.4868(14) 0.064(4) Uani 1 1 d .
H21 H 0.1722 0.8645 -0.5643 0.077 Uiso 1 1 calc R
C23 C 0.3661(19) 0.6096(16) -0.3677(15) 0.068(4) Uani 1 1 d .
H23 H 0.4635 0.5454 -0.3683 0.082 Uiso 1 1 calc R
C12 C 0.2069(19) 0.4042(15) 0.4320(15) 0.068(4) Uani 1 1 d .
H12 H 0.1587 0.4698 0.4800 0.082 Uiso 1 1 calc R
C11 C 0.2624(18) 0.2683(16) 0.4967(14) 0.065(4) Uani 1 1 d .
H11 H 0.2536 0.2427 0.5876 0.078 Uiso 1 1 calc R

loop_
_atom_site_aniso_label
_atom_site_aniso_U_11
_atom_site_aniso_U_22
_atom_site_aniso_U_33
_atom_site_aniso_U_23
_atom_site_aniso_U_13
_atom_site_aniso_U_12
O1 0.049(5) 0.042(5) 0.036(5) 0.001(4) -0.001(4) -0.003(4)
N1 0.044(6) 0.041(6) 0.052(7) -0.007(5) -0.010(5) 0.000(5)
O2 0.054(6) 0.062(6) 0.081(7) -0.026(5) -0.019(5) -0.007(5)
O3 0.045(5) 0.057(6) 0.072(6) -0.038(5) -0.005(5) -0.004(4)
C5 0.056(8) 0.038(7) 0.034(7) -0.004(5) -0.009(6) -0.009(6)
C2 0.046(7) 0.037(6) 0.039(7) -0.014(5) -0.011(5) -0.001(5)
C7 0.047(7) 0.044(7) 0.055(8) -0.012(6) -0.023(6) -0.005(6)
C3 0.036(7) 0.031(6) 0.067(9) -0.022(6) -0.010(6) -0.001(5)
C6 0.049(7) 0.034(6) 0.047(7) -0.013(5) -0.010(6) -0.013(5)
C17 0.027(6) 0.040(7) 0.047(7) -0.010(6) -0.001(5) -0.002(5)
C8 0.047(7) 0.054(8) 0.042(7) -0.010(6) -0.019(6) -0.008(6)
C14 0.036(6) 0.038(7) 0.058(8) -0.014(6) -0.009(6) -0.010(5)
C18 0.048(7) 0.040(7) 0.050(8) -0.006(6) -0.009(6) -0.013(6)
C19 0.057(8) 0.045(7) 0.048(8) 0.003(6) -0.022(6) -0.004(6)
C15 0.032(6) 0.027(6) 0.060(8) -0.015(6) -0.006(5) -0.006(5)
C20 0.051(8) 0.067(9) 0.065(10) -0.006(8) -0.025(7) 0.003(7)
C4 0.061(8) 0.043(7) 0.043(7) -0.014(6) -0.010(6) -0.019(6)
C16 0.042(7) 0.034(6) 0.055(8) -0.016(6) -0.008(6) -0.002(5)
C1 0.044(8) 0.064(9) 0.068(10) -0.012(7) -0.015(7) -0.012(7)
C9 0.051(8) 0.047(7) 0.050(8) -0.018(6) -0.002(6) -0.016(6)
C10 0.066(9) 0.048(8) 0.042(8) -0.003(6) -0.010(7) -0.017(7)
C13 0.057(9) 0.051(8) 0.066(10) -0.009(7) -0.013(7) -0.003(7)
C22 0.072(10) 0.087(11) 0.036(8) -0.013(7) -0.014(7) 0.012(9)
C21 0.097(12) 0.050(8) 0.038(8) -0.001(6) -0.033(8) 0.000(8)
C23 0.059(9) 0.070(10) 0.063(10) -0.014(8) -0.005(8) -0.008(8)
C12 0.078(11) 0.057(9) 0.059(10) -0.032(8) 0.014(8) -0.011(8)
C11 0.073(10) 0.076(11) 0.044(8) -0.025(8) -0.005(7) -0.012(8)

loop_
_atom_type_symbol
_atom_type_description
_atom_type_scat_dispersion_real
_atom_type_scat_dispersion_imag
_atom_type_scat_source
C C 0.0033 0.0016 'International Tables Vol C Tables 4.2.6.8 and 6.1.1.4'
H H 0.0000 0.0000 'International Tables Vol C Tables 4.2.6.8 and 6.1.1.4'
N N 0.0061 0.0033 'International Tables Vol C Tables 4.2.6.8 and 6.1.1.4'
O O 0.0106 0.0060 'International Tables Vol C Tables 4.2.6.8 and 6.1.1.4'

loop_
_geom_angle_atom_site_label_1
_geom_angle_atom_site_label_2
_geom_angle_atom_site_label_3
_geom_angle
C17 O1 N1 109.7(9)
C15 N1 O1 106.8(9)
C2 O3 C1 116.8(10)
C6 C5 C4 117.3(11)
C6 C5 C8 122.5(11)
C4 C5 C8 120.0(12)
C7 C2 O3 126.4(11)
C7 C2 C3 119.2(11)
O3 C2 C3 114.3(10)
C2 C7 C6 121.2(12)
C4 C3 C2 120.6(11)
C7 C6 C5 120.5(11)
O1 C17 C16 107.7(10)
O1 C17 C18 118.6(10)
C16 C17 C18 133.7(11)
O2 C8 C5 121.4(12)
O2 C8 C9 118.0(11)
C5 C8 C9 120.5(11)
C13 C14 C9 118.3(12)
C13 C14 C15 119.1(11)
C9 C14 C15 122.6(11)
C23 C18 C19 118.0(13)
C23 C18 C17 120.6(12)
C19 C18 C17 121.3(12)
C20 C19 C18 121.9(14)
N1 C15 C14 121.9(11)
N1 C15 C16 107.7(11)
C14 C15 C16 130.4(11)
C19 C20 C21 119.9(13)
C3 C4 C5 121.0(12)
C17 C16 C15 108.2(10)
C14 C9 C10 120.5(12)
C14 C9 C8 122.7(12)
C10 C9 C8 116.4(11)
C11 C10 C9 119.4(13)
C14 C13 C12 121.9(13)
C21 C22 C23 118.2(14)
C22 C21 C20 120.3(13)
C18 C23 C22 121.5(14)
C11 C12 C13 120.5(13)
C12 C11 C10 119.3(13)

loop_
_geom_bond_atom_site_label_1
_geom_bond_atom_site_label_2
_geom_bond_distance
O1 C17 1.338(13)
O1 N1 1.415(13)
N1 C15 1.327(15)
O2 C8 1.236(14)
O3 C2 1.359(14)
O3 C1 1.437(15)
C5 C6 1.394(16)
C5 C4 1.410(16)
C5 C8 1.479(17)
C2 C7 1.332(16)
C2 C3 1.415(16)
C7 C6 1.386(16)
C3 C4 1.339(16)
C17 C16 1.349(17)
C17 C18 1.454(17)
C8 C9 1.508(17)
C14 C13 1.378(18)
C14 C9 1.402(17)
C14 C15 1.427(18)
C18 C23 1.364(19)
C18 C19 1.398(17)
C19 C20 1.359(18)
C15 C16 1.429(16)
C20 C21 1.40(2)
C9 C10 1.412(18)
C10 C11 1.403(18)
C13 C12 1.38(2)
C22 C21 1.37(2)
C22 C23 1.43(2)
C12 C11 1.38(2)
